data_4089571
loop_
_publ_author_name
'Gramigna, Kathryn M.'
'Oria, Jeremy V.'
'Mandell, Chelsea L.'
'Tiedemann, Margaret A.'
'Dougherty, William G.'
'Piro, Nicholas A.'
'Kassel, W. Scott'
'Chan, Benny C.'
'Diaconescu, Paula L.'
'Nataro, Chip'

_publ_section_title
;
 Palladium(II) and Platinum(II) Compounds of
 1,1&#x2032;-Bis(phosphino)metallocene (M = Fe, Ru) Ligands with
 Metal--Metal Interactions
;
_journal_issue 20
_journal_name_full Organometallics
_journal_page_first 5966
_journal_paper_doi 10.1021/om400494t
_journal_volume 32
_journal_year 2013
_chemical_formula_sum 'C26.5 H45 Cl8 Fe P2 Pd Sb'
_chemical_formula_weight 993.16
_chemical_name_common '[(dtbpf)PdCl][SbCl6].0.5(CH2Cl2)'
_space_group_crystal_system monoclinic
_space_group_IT_number 14
_space_group_name_Hall '-P 2ybc'
_space_group_name_H-M_alt 'P 1 21/c 1'
_atom_sites_solution_hydrogens geom
_audit_creation_method SHELXL-2013
_cell_angle_alpha 90
_cell_angle_beta 97.657(11)
_cell_angle_gamma 90
_cell_formula_units_Z 4
_cell_length_a 11.495(10)
_cell_length_b 16.945(14)
_cell_length_c 19.559(16)
_cell_measurement_reflns_used 2054
_cell_measurement_temperature 100(2)
_cell_measurement_theta_max 20.07
_cell_measurement_theta_min 2.29
_cell_volume 3776(5)
_computing_cell_refinement 'Bruker SAINT'
_computing_data_collection 'Bruker APEX2'
_computing_data_reduction 'Bruker SAINT'
_computing_molecular_graphics 'Bruker SHELXTL'
_computing_publication_material 'Bruker SHELXTL'
_computing_structure_refinement 'SHELXL-2013 (Sheldrick, 2013)'
_computing_structure_solution 'SHELXS-97 (Sheldrick, 2008)'
_diffrn_ambient_temperature 100(2)
_diffrn_measured_fraction_theta_full 0.674
_diffrn_measured_fraction_theta_max 1.000
_diffrn_measurement_device_type 'Bruker APEX-II CCD'
_diffrn_measurement_method '\f and \w scans'
_diffrn_radiation_type MoK\a
_diffrn_radiation_wavelength 0.71073
_diffrn_reflns_av_R_equivalents 0.1686
_diffrn_reflns_av_unetI/netI 0.1102
_diffrn_reflns_Laue_measured_fraction_full 0.674
_diffrn_reflns_Laue_measured_fraction_max 1.000
_diffrn_reflns_limit_h_max 12
_diffrn_reflns_limit_h_min -12
_diffrn_reflns_limit_k_max 17
_diffrn_reflns_limit_k_min -17
_diffrn_reflns_limit_l_max 20
_diffrn_reflns_limit_l_min -20
_diffrn_reflns_number 24957
_diffrn_reflns_point_group_measured_fraction_full 0.674
_diffrn_reflns_point_group_measured_fraction_max 1.000
_diffrn_reflns_theta_full 25.242
_diffrn_reflns_theta_max 21.964
_diffrn_reflns_theta_min 1.596
_exptl_absorpt_coefficient_mu 2.230
_exptl_absorpt_correction_T_max 0.7452
_exptl_absorpt_correction_T_min 0.5355
_exptl_absorpt_correction_type multi-scan
_exptl_absorpt_process_details SADABS
_exptl_crystal_colour brown
_exptl_crystal_density_diffrn 1.747
_exptl_crystal_density_meas ?
_exptl_crystal_description plate
_exptl_crystal_F_000 1972
_exptl_crystal_size_max 0.246
_exptl_crystal_size_mid 0.236
_exptl_crystal_size_min 0.074
_refine_diff_density_max 0.685
_refine_diff_density_min -0.960
_refine_diff_density_rms 0.143
_refine_ls_extinction_method none
_refine_ls_goodness_of_fit_ref 1.076
_refine_ls_hydrogen_treatment constr
_refine_ls_matrix_type full
_refine_ls_number_parameters 626
_refine_ls_number_reflns 4610
_refine_ls_number_restraints 1481
_refine_ls_restrained_S_all 0.937
_refine_ls_R_factor_all 0.1025
_refine_ls_R_factor_gt 0.0687
_refine_ls_shift/su_max 0.000
_refine_ls_shift/su_mean 0.000
_refine_ls_structure_factor_coef Fsqd
_refine_ls_weighting_details
; 
 w=1/[\s^2^(Fo^2^)+(0.0725P)^2^+7.5529P] 
 where P=(Fo^2^+2Fc^2^)/3 
;
_refine_ls_weighting_scheme calc
_refine_ls_wR_factor_gt 0.1658
_refine_ls_wR_factor_ref 0.1797
_reflns_Friedel_coverage 0.000
_reflns_number_gt 3065
_reflns_number_total 4610
_reflns_threshold_expression 'I > 2\s(I)'
_cod_data_source_file om400494t_si_001.cif
_cod_data_source_block '[Pd(dtbpf)Cl]100K'
_cod_depositor_comments
;
The following automatic conversions were performed:

data item '_exptl_crystal_density_meas' value 'not measured' was
changed to '?' -- the value is perceived as not measured.

Automatic conversion script
Id: cif_fix_values 6909 2019-04-08 15:41:33Z antanas 
;
_cod_original_sg_symbol_H-M 'P 21/c'
_cod_original_formula_sum 'C26.50 H45 Cl8 Fe P2 Pd Sb'
_cod_database_code 4089571
_shelx_space_group_comment
; 
The symmetry employed for this shelxl refinement is uniquely defined 
by the following loop, which should always be used as a source of 
symmetry information in preference to the above space-group names. 
They are only intended as comments. 
;
_shelx_estimated_absorpt_t_min 0.610
_shelx_estimated_absorpt_t_max 0.852
_shelxl_version_number 2013-2

loop_
_space_group_symop_operation_xyz
'x, y, z'
'-x, y+1/2, -z+1/2'
'-x, -y, -z'
'x, -y-1/2, z-1/2'

loop_
_atom_site_label
_atom_site_type_symbol
_atom_site_fract_x
_atom_site_fract_y
_atom_site_fract_z
_atom_site_U_iso_or_equiv
_atom_site_adp_type
_atom_site_occupancy
_atom_site_site_symmetry_order
_atom_site_calc_flag
_atom_site_refinement_flags_posn
_atom_site_refinement_flags_adp
_atom_site_refinement_flags_occupancy
_atom_site_disorder_assembly
_atom_site_disorder_group
Fe1 Fe 0.7299(7) -0.3297(4) 0.3261(3) 0.0236(13) Uani 0.665(6) 1 d . U P A 1
Pd1 Pd 0.71600(13) -0.34097(9) 0.17335(16) 0.0205(8) Uani 0.665(6) 1 d . U P A 1
Cl1 Cl 0.7079(5) -0.3514(3) 0.0537(3) 0.0334(15) Uani 0.665(6) 1 d . U P A 1
P2 P 0.5958(7) -0.4439(5) 0.1910(5) 0.0231(18) Uani 0.665(6) 1 d D U P A 1
P1 P 0.8467(8) -0.2372(5) 0.1917(5) 0.0261(18) Uani 0.665(6) 1 d D U P A 1
C10 C 0.8132(15) -0.1361(9) 0.1510(10) 0.030(4) Uani 0.665(6) 1 d D U P A 1
C11 C 0.868(2) -0.1284(14) 0.0828(11) 0.043(6) Uani 0.665(6) 1 d D U P A 1
H11A H 0.8359 -0.1697 0.0506 0.064 Uiso 0.665(6) 1 calc R U P A 1
H11B H 0.9532 -0.1341 0.0926 0.064 Uiso 0.665(6) 1 calc R U P A 1
H11C H 0.8485 -0.0765 0.0623 0.064 Uiso 0.665(6) 1 calc R U P A 1
C12 C 0.6794(15) -0.1284(12) 0.1338(13) 0.035(5) Uani 0.665(6) 1 d D U P A 1
H12A H 0.6434 -0.1308 0.1764 0.053 Uiso 0.665(6) 1 calc R U P A 1
H12B H 0.6492 -0.1717 0.1032 0.053 Uiso 0.665(6) 1 calc R U P A 1
H12C H 0.6602 -0.0778 0.1107 0.053 Uiso 0.665(6) 1 calc R U P A 1
C13 C 0.863(2) -0.0709(11) 0.2029(13) 0.040(6) Uani 0.665(6) 1 d D U P A 1
H13A H 0.8271 -0.0762 0.2455 0.059 Uiso 0.665(6) 1 calc R U P A 1
H13B H 0.8437 -0.0189 0.1825 0.059 Uiso 0.665(6) 1 calc R U P A 1
H13C H 0.9479 -0.0766 0.2132 0.059 Uiso 0.665(6) 1 calc R U P A 1
C20 C 1.0040(13) -0.2710(11) 0.1911(13) 0.030(4) Uani 0.665(6) 1 d D U P A 1
C21 C 1.026(2) -0.2869(19) 0.1154(15) 0.038(7) Uani 0.665(6) 1 d D U P A 1
H21A H 0.9696 -0.3257 0.0941 0.058 Uiso 0.665(6) 1 calc R U P A 1
H21B H 1.1062 -0.3073 0.1154 0.058 Uiso 0.665(6) 1 calc R U P A 1
H21C H 1.0177 -0.2375 0.0890 0.058 Uiso 0.665(6) 1 calc R U P A 1
C22 C 1.0935(19) -0.2111(19) 0.225(2) 0.041(6) Uani 0.665(6) 1 d D U P A 1
H22A H 1.0834 -0.1609 0.1998 0.061 Uiso 0.665(6) 1 calc R U P A 1
H22B H 1.1731 -0.2311 0.2232 0.061 Uiso 0.665(6) 1 calc R U P A 1
H22C H 1.0811 -0.2029 0.2729 0.061 Uiso 0.665(6) 1 calc R U P A 1
C23 C 1.017(2) -0.3511(16) 0.230(2) 0.031(6) Uani 0.665(6) 1 d D U P A 1
H23A H 0.9582 -0.3884 0.2079 0.047 Uiso 0.665(6) 1 calc R U P A 1
H23B H 1.0040 -0.3430 0.2781 0.047 Uiso 0.665(6) 1 calc R U P A 1
H23C H 1.0955 -0.3723 0.2286 0.047 Uiso 0.665(6) 1 calc R U P A 1
C30 C 0.4335(12) -0.4186(10) 0.1724(9) 0.028(4) Uani 0.665(6) 1 d D U P A 1
C31 C 0.3572(16) -0.4717(15) 0.2128(14) 0.030(4) Uani 0.665(6) 1 d D U P A 1
H31A H 0.3645 -0.5267 0.1985 0.045 Uiso 0.665(6) 1 calc R U P A 1
H31B H 0.2750 -0.4552 0.2031 0.045 Uiso 0.665(6) 1 calc R U P A 1
H31C H 0.3839 -0.4670 0.2623 0.045 Uiso 0.665(6) 1 calc R U P A 1
C32 C 0.3914(18) -0.4242(12) 0.0941(9) 0.029(5) Uani 0.665(6) 1 d D U P A 1
H32A H 0.4380 -0.3884 0.0692 0.044 Uiso 0.665(6) 1 calc R U P A 1
H32B H 0.3084 -0.4094 0.0849 0.044 Uiso 0.665(6) 1 calc R U P A 1
H32C H 0.4012 -0.4785 0.0784 0.044 Uiso 0.665(6) 1 calc R U P A 1
C33 C 0.4245(19) -0.3300(11) 0.1940(12) 0.027(5) Uani 0.665(6) 1 d D U P A 1
H33A H 0.4737 -0.2976 0.1678 0.041 Uiso 0.665(6) 1 calc R U P A 1
H33B H 0.4516 -0.3244 0.2434 0.041 Uiso 0.665(6) 1 calc R U P A 1
H33C H 0.3428 -0.3124 0.1842 0.041 Uiso 0.665(6) 1 calc R U P A 1
C40 C 0.6354(16) -0.5470(9) 0.1645(11) 0.030(4) Uani 0.665(6) 1 d D U P A 1
C41 C 0.570(3) -0.5675(16) 0.0922(13) 0.048(6) Uani 0.665(6) 1 d D U P A 1
H41A H 0.5911 -0.5294 0.0583 0.073 Uiso 0.665(6) 1 calc R U P A 1
H41B H 0.4848 -0.5653 0.0935 0.073 Uiso 0.665(6) 1 calc R U P A 1
H41C H 0.5916 -0.6208 0.0791 0.073 Uiso 0.665(6) 1 calc R U P A 1
C42 C 0.7668(16) -0.5526(13) 0.1596(16) 0.038(6) Uani 0.665(6) 1 d D U P A 1
H42A H 0.7870 -0.5158 0.1244 0.057 Uiso 0.665(6) 1 calc R U P A 1
H42B H 0.7862 -0.6066 0.1470 0.057 Uiso 0.665(6) 1 calc R U P A 1
H42C H 0.8114 -0.5390 0.2043 0.057 Uiso 0.665(6) 1 calc R U P A 1
C43 C 0.603(2) -0.6085(11) 0.2180(14) 0.044(7) Uani 0.665(6) 1 d D U P A 1
H43A H 0.5195 -0.6046 0.2221 0.066 Uiso 0.665(6) 1 calc R U P A 1
H43B H 0.6493 -0.5979 0.2629 0.066 Uiso 0.665(6) 1 calc R U P A 1
H43C H 0.6209 -0.6617 0.2027 0.066 Uiso 0.665(6) 1 calc R U P A 1
C51 C 0.810(2) -0.2323(13) 0.2774(11) 0.030(3) Uani 0.665(6) 1 d . U P A 1
C52 C 0.684(2) -0.2151(13) 0.2915(10) 0.030(3) Uani 0.665(6) 1 d . U P A 1
H52 H 0.6190 -0.2046 0.2576 0.036 Uiso 0.665(6) 1 calc R U P A 1
C53 C 0.6822(19) -0.2174(13) 0.3639(10) 0.031(3) Uani 0.665(6) 1 d . U P A 1
H53 H 0.6162 -0.2059 0.3867 0.037 Uiso 0.665(6) 1 calc R U P A 1
C54 C 0.7973(19) -0.2400(14) 0.3971(12) 0.033(3) Uani 0.665(6) 1 d . U P A 1
H54 H 0.8201 -0.2479 0.4451 0.040 Uiso 0.665(6) 1 calc R U P A 1
C55 C 0.871(2) -0.2481(17) 0.3432(13) 0.034(3) Uani 0.665(6) 1 d . U P A 1
H55 H 0.9514 -0.2625 0.3512 0.040 Uiso 0.665(6) 1 calc R U P A 1
C61 C 0.6459(19) -0.4347(12) 0.2817(11) 0.026(3) Uani 0.665(6) 1 d . U P A 1
C62 C 0.588(2) -0.4039(18) 0.3385(12) 0.027(3) Uani 0.665(6) 1 d . U P A 1
H62 H 0.5085 -0.3874 0.3347 0.033 Uiso 0.665(6) 1 calc R U P A 1
C63 C 0.667(2) -0.4024(17) 0.3988(11) 0.028(3) Uani 0.665(6) 1 d . U P A 1
H63 H 0.6500 -0.3837 0.4421 0.034 Uiso 0.665(6) 1 calc R U P A 1
C64 C 0.776(2) -0.4326(19) 0.3863(12) 0.031(3) Uani 0.665(6) 1 d . U P A 1
H64 H 0.8430 -0.4405 0.4196 0.038 Uiso 0.665(6) 1 calc R U P A 1
C65 C 0.768(2) -0.4491(13) 0.3151(13) 0.027(3) Uani 0.665(6) 1 d . U P A 1
H65 H 0.8305 -0.4668 0.2920 0.033 Uiso 0.665(6) 1 calc R U P A 1
Fe1A Fe 0.7470(14) -0.3282(9) 0.3508(6) 0.030(2) Uani 0.335(6) 1 d . U P A 2
Pd1A Pd 0.7187(3) -0.3471(2) 0.1245(4) 0.0392(18) Uani 0.335(6) 1 d . U P A 2
Cl1A Cl 0.6803(11) -0.3944(9) 0.0146(7) 0.062(4) Uani 0.335(6) 1 d . U P A 2
P2A P 0.6266(17) -0.4243(11) 0.1996(11) 0.027(3) Uani 0.335(6) 1 d D U P A 2
P1A P 0.8220(18) -0.2579(11) 0.1975(12) 0.030(3) Uani 0.335(6) 1 d D U P A 2
C10A C 0.781(3) -0.1575(15) 0.1568(17) 0.034(5) Uani 0.335(6) 1 d D U P A 2
C11A C 0.831(4) -0.0900(18) 0.205(3) 0.031(9) Uani 0.335(6) 1 d D U P A 2
H11D H 0.9165 -0.0935 0.2131 0.046 Uiso 0.335(6) 1 calc R U P A 2
H11E H 0.7999 -0.0947 0.2496 0.046 Uiso 0.335(6) 1 calc R U P A 2
H11F H 0.8072 -0.0390 0.1842 0.046 Uiso 0.335(6) 1 calc R U P A 2
C12A C 0.828(4) -0.150(2) 0.0872(19) 0.033(8) Uani 0.335(6) 1 d D U P A 2
H12D H 0.7967 -0.1933 0.0567 0.050 Uiso 0.335(6) 1 calc R U P A 2
H12E H 0.9140 -0.1533 0.0947 0.050 Uiso 0.335(6) 1 calc R U P A 2
H12F H 0.8039 -0.0995 0.0659 0.050 Uiso 0.335(6) 1 calc R U P A 2
C13A C 0.644(3) -0.154(2) 0.145(2) 0.032(8) Uani 0.335(6) 1 d D U P A 2
H13D H 0.6139 -0.1969 0.1142 0.047 Uiso 0.335(6) 1 calc R U P A 2
H13E H 0.6191 -0.1032 0.1242 0.047 Uiso 0.335(6) 1 calc R U P A 2
H13F H 0.6143 -0.1596 0.1894 0.047 Uiso 0.335(6) 1 calc R U P A 2
C20A C 0.981(2) -0.288(2) 0.194(3) 0.031(5) Uani 0.335(6) 1 d D U P A 2
C21A C 1.068(3) -0.224(4) 0.224(4) 0.040(9) Uani 0.335(6) 1 d D U P A 2
H21D H 1.0518 -0.1744 0.1986 0.060 Uiso 0.335(6) 1 calc R U P A 2
H21E H 1.1488 -0.2408 0.2203 0.060 Uiso 0.335(6) 1 calc R U P A 2
H21F H 1.0602 -0.2153 0.2729 0.060 Uiso 0.335(6) 1 calc R U P A 2
C22A C 1.000(5) -0.305(4) 0.119(3) 0.029(9) Uani 0.335(6) 1 d D U P A 2
H22D H 0.9435 -0.3457 0.0997 0.043 Uiso 0.335(6) 1 calc R U P A 2
H22E H 1.0798 -0.3246 0.1181 0.043 Uiso 0.335(6) 1 calc R U P A 2
H22F H 0.9875 -0.2570 0.0917 0.043 Uiso 0.335(6) 1 calc R U P A 2
C23A C 1.001(5) -0.366(3) 0.237(4) 0.033(10) Uani 0.335(6) 1 d D U P A 2
H23D H 0.9445 -0.4058 0.2176 0.049 Uiso 0.335(6) 1 calc R U P A 2
H23E H 0.9892 -0.3549 0.2850 0.049 Uiso 0.335(6) 1 calc R U P A 2
H23F H 1.0808 -0.3847 0.2357 0.049 Uiso 0.335(6) 1 calc R U P A 2
C40A C 0.662(3) -0.5301(15) 0.175(2) 0.032(5) Uani 0.335(6) 1 d D U P A 2
C41A C 0.632(5) -0.588(2) 0.232(3) 0.038(9) Uani 0.335(6) 1 d D U P A 2
H41D H 0.5487 -0.5840 0.2369 0.057 Uiso 0.335(6) 1 calc R U P A 2
H41E H 0.6790 -0.5741 0.2764 0.057 Uiso 0.335(6) 1 calc R U P A 2
H41F H 0.6507 -0.6420 0.2197 0.057 Uiso 0.335(6) 1 calc R U P A 2
C42A C 0.593(5) -0.554(3) 0.106(2) 0.043(9) Uani 0.335(6) 1 d D U P A 2
H42D H 0.6083 -0.5167 0.0706 0.065 Uiso 0.335(6) 1 calc R U P A 2
H42E H 0.5086 -0.5543 0.1104 0.065 Uiso 0.335(6) 1 calc R U P A 2
H42F H 0.6169 -0.6073 0.0940 0.065 Uiso 0.335(6) 1 calc R U P A 2
C43A C 0.796(3) -0.532(3) 0.171(3) 0.039(9) Uani 0.335(6) 1 d D U P A 2
H43D H 0.8145 -0.4965 0.1350 0.058 Uiso 0.335(6) 1 calc R U P A 2
H43E H 0.8194 -0.5861 0.1610 0.058 Uiso 0.335(6) 1 calc R U P A 2
H43F H 0.8389 -0.5156 0.2157 0.058 Uiso 0.335(6) 1 calc R U P A 2
C30A C 0.464(2) -0.3989(19) 0.1829(17) 0.031(4) Uani 0.335(6) 1 d D U P A 2
C33A C 0.451(4) -0.317(2) 0.217(2) 0.035(8) Uani 0.335(6) 1 d D U P A 2
H33D H 0.4921 -0.2766 0.1928 0.052 Uiso 0.335(6) 1 calc R U P A 2
H33E H 0.4859 -0.3186 0.2655 0.052 Uiso 0.335(6) 1 calc R U P A 2
H33F H 0.3680 -0.3026 0.2140 0.052 Uiso 0.335(6) 1 calc R U P A 2
C32A C 0.419(3) -0.395(3) 0.1052(18) 0.035(9) Uani 0.335(6) 1 d D U P A 2
H32D H 0.4683 -0.3587 0.0828 0.053 Uiso 0.335(6) 1 calc R U P A 2
H32E H 0.3377 -0.3770 0.0983 0.053 Uiso 0.335(6) 1 calc R U P A 2
H32F H 0.4237 -0.4480 0.0850 0.053 Uiso 0.335(6) 1 calc R U P A 2
C31A C 0.389(3) -0.461(3) 0.217(3) 0.030(4) Uani 0.335(6) 1 d D U P A 2
H31D H 0.4042 -0.5133 0.1992 0.045 Uiso 0.335(6) 1 calc R U P A 2
H31E H 0.3059 -0.4478 0.2056 0.045 Uiso 0.335(6) 1 calc R U P A 2
H31F H 0.4114 -0.4597 0.2669 0.045 Uiso 0.335(6) 1 calc R U P A 2
C53A C 0.720(3) -0.218(2) 0.3874(16) 0.032(4) Uani 0.335(6) 1 d G U P A 2
H53A H 0.6636 -0.2030 0.4163 0.039 Uiso 0.335(6) 1 calc R U P A 2
C54A C 0.839(3) -0.239(3) 0.4098(16) 0.034(4) Uani 0.335(6) 1 d G U P A 2
H54A H 0.8750 -0.2416 0.4563 0.041 Uiso 0.335(6) 1 calc R U P A 2
C55A C 0.893(3) -0.257(3) 0.350(2) 0.034(4) Uani 0.335(6) 1 d G U P A 2
H55A H 0.9719 -0.2729 0.3503 0.041 Uiso 0.335(6) 1 calc R U P A 2
C51A C 0.808(4) -0.246(3) 0.2914(16) 0.032(3) Uani 0.335(6) 1 d G U P A 2
C52A C 0.701(3) -0.222(2) 0.3143(16) 0.032(3) Uani 0.335(6) 1 d G U P A 2
H52A H 0.6299 -0.2105 0.2857 0.038 Uiso 0.335(6) 1 calc R U P A 2
C65A C 0.786(3) -0.436(3) 0.325(2) 0.029(4) Uani 0.335(6) 1 d G U P A 2
H65A H 0.8492 -0.4490 0.3005 0.034 Uiso 0.335(6) 1 calc R U P A 2
C64A C 0.793(4) -0.432(3) 0.3983(19) 0.030(4) Uani 0.335(6) 1 d G U P A 2
H64A H 0.8607 -0.4406 0.4307 0.036 Uiso 0.335(6) 1 calc R U P A 2
C62A C 0.680(5) -0.411(3) 0.4144(16) 0.030(4) Uani 0.335(6) 1 d G U P A 2
H62A H 0.6589 -0.4038 0.4594 0.036 Uiso 0.335(6) 1 calc R U P A 2
C63A C 0.604(3) -0.403(3) 0.351(2) 0.030(4) Uani 0.335(6) 1 d G U P A 2
H63A H 0.5226 -0.3894 0.3469 0.036 Uiso 0.335(6) 1 calc R U P A 2
C61A C 0.669(4) -0.419(2) 0.2965(16) 0.029(3) Uani 0.335(6) 1 d G U P A 2
Sb1 Sb 0.27441(8) -0.16755(5) -0.02724(5) 0.0338(3) Uani 1 1 d . U . . .
Cl12 Cl 0.4555(3) -0.2367(2) -0.0078(2) 0.0547(11) Uani 1 1 d . U . . .
Cl11 Cl 0.1675(3) -0.2889(2) -0.03154(19) 0.0425(9) Uani 1 1 d . U . . .
Cl16 Cl 0.2792(4) -0.1780(3) -0.1487(2) 0.0604(11) Uani 1 1 d . U . . .
Cl15 Cl 0.2715(4) -0.1573(2) 0.0938(2) 0.0573(11) Uani 1 1 d . U . . .
Cl14 Cl 0.0926(3) -0.0970(2) -0.0482(2) 0.0563(11) Uani 1 1 d . U . . .
Cl13 Cl 0.3790(3) -0.0475(2) -0.0266(2) 0.0514(10) Uani 1 1 d . U . . .
C1S C 0.921(5) -0.005(5) 0.487(2) 0.094(11) Uani 0.5 1 d D U P B -1
H1S1 H 0.8652 0.0400 0.4862 0.113 Uiso 0.5 1 calc R U P B -1
H1S2 H 0.8860 -0.0491 0.5098 0.113 Uiso 0.5 1 calc R U P B -1
Cl2S Cl 0.9242(12) -0.0315(7) 0.4043(8) 0.106(4) Uani 0.5 1 d D U P B -1
Cl1S Cl 1.0421(19) 0.0221(16) 0.5384(12) 0.158(10) Uani 0.5 1 d D U P B -1

loop_
_atom_site_aniso_label
_atom_site_aniso_U_11
_atom_site_aniso_U_22
_atom_site_aniso_U_33
_atom_site_aniso_U_23
_atom_site_aniso_U_13
_atom_site_aniso_U_12
Fe1 0.028(3) 0.0274(18) 0.015(3) 0.003(2) 0.002(2) -0.0024(17)
Pd1 0.0179(9) 0.0232(9) 0.0209(18) 0.0020(8) 0.0046(8) -0.0001(6)
Cl1 0.037(3) 0.044(3) 0.021(4) -0.002(2) 0.010(3) 0.002(2)
P2 0.019(5) 0.027(4) 0.024(3) 0.001(3) 0.004(3) 0.001(3)
P1 0.028(4) 0.026(4) 0.025(3) 0.004(3) 0.007(3) -0.007(3)
C10 0.039(9) 0.023(7) 0.031(8) 0.007(6) 0.015(8) -0.003(6)
C11 0.057(15) 0.037(13) 0.040(10) 0.012(8) 0.026(10) -0.013(12)
C12 0.040(10) 0.020(11) 0.047(14) 0.013(10) 0.005(9) -0.005(8)
C13 0.053(16) 0.027(9) 0.040(11) 0.006(9) 0.013(11) -0.017(10)
C20 0.027(6) 0.030(10) 0.034(8) 0.003(8) 0.010(7) -0.010(6)
C21 0.036(14) 0.050(18) 0.029(9) 0.004(11) 0.005(10) 0.002(13)
C22 0.025(10) 0.052(14) 0.045(12) 0.000(11) 0.004(12) -0.020(10)
C23 0.020(11) 0.044(12) 0.033(13) 0.005(10) 0.014(10) -0.005(9)
C30 0.018(6) 0.037(9) 0.026(8) -0.001(7) -0.001(7) -0.002(6)
C31 0.015(9) 0.047(9) 0.025(8) -0.003(7) -0.008(9) -0.008(8)
C32 0.027(12) 0.030(12) 0.028(8) -0.004(8) -0.005(8) -0.006(10)
C33 0.017(11) 0.037(9) 0.026(13) 0.002(8) -0.005(10) 0.002(8)
C40 0.032(9) 0.016(6) 0.041(9) -0.007(6) -0.002(8) -0.007(6)
C41 0.047(14) 0.042(13) 0.053(11) -0.028(8) -0.008(11) 0.004(12)
C42 0.031(10) 0.022(12) 0.061(15) -0.022(11) 0.006(10) -0.009(8)
C43 0.036(16) 0.030(9) 0.067(14) 0.007(11) 0.014(13) 0.004(11)
C51 0.036(6) 0.029(6) 0.024(5) 0.002(5) 0.005(5) -0.006(5)
C52 0.042(7) 0.030(5) 0.019(7) 0.007(5) 0.009(6) 0.004(6)
C53 0.040(8) 0.032(5) 0.021(7) -0.001(6) 0.004(7) -0.002(6)
C54 0.041(8) 0.035(6) 0.023(6) -0.002(5) 0.005(6) -0.002(6)
C55 0.036(7) 0.037(7) 0.028(6) 0.000(6) 0.003(6) -0.008(5)
C61 0.021(7) 0.031(5) 0.027(6) 0.002(5) 0.003(5) -0.001(5)
C62 0.028(7) 0.033(6) 0.021(7) 0.006(6) 0.004(6) -0.002(5)
C63 0.026(8) 0.036(6) 0.023(6) 0.009(6) 0.004(6) -0.001(6)
C64 0.030(8) 0.033(5) 0.029(6) 0.008(6) -0.001(6) 0.001(6)
C65 0.023(7) 0.030(5) 0.028(7) 0.005(6) 0.001(6) 0.002(6)
Fe1A 0.028(5) 0.034(4) 0.027(6) 0.001(5) 0.004(5) -0.004(3)
Pd1A 0.035(2) 0.044(2) 0.041(5) -0.002(2) 0.011(2) -0.0028(15)
Cl1A 0.055(8) 0.089(10) 0.043(6) -0.014(7) 0.015(6) 0.002(7)
P2A 0.020(7) 0.029(6) 0.033(5) -0.001(5) 0.005(5) 0.001(5)
P1A 0.028(7) 0.025(7) 0.039(5) 0.006(5) 0.014(5) -0.001(5)
C10A 0.035(11) 0.030(7) 0.038(8) 0.008(8) 0.010(9) -0.001(8)
C11A 0.020(19) 0.027(11) 0.050(16) 0.003(14) 0.020(16) 0.002(15)
C12A 0.04(2) 0.023(19) 0.041(13) 0.011(11) 0.010(14) 0.007(17)
C13A 0.034(13) 0.025(19) 0.036(19) 0.016(16) 0.007(13) -0.004(12)
C20A 0.025(7) 0.034(11) 0.038(9) 0.009(9) 0.017(8) -0.007(8)
C21A 0.035(13) 0.047(18) 0.041(18) 0.012(15) 0.010(18) -0.017(15)
C22A 0.024(19) 0.03(2) 0.038(12) 0.013(14) 0.014(13) 0.000(17)
C23A 0.031(18) 0.035(16) 0.032(17) 0.007(15) 0.002(19) -0.001(13)
C40A 0.026(11) 0.030(7) 0.037(9) -0.005(7) -0.004(9) 0.002(8)
C41A 0.02(2) 0.034(13) 0.057(17) 0.006(16) 0.000(16) -0.005(17)
C42A 0.045(19) 0.025(17) 0.054(15) -0.007(12) -0.016(16) -0.011(17)
C43A 0.029(13) 0.03(2) 0.06(2) -0.019(18) 0.015(14) -0.004(14)
C30A 0.020(8) 0.039(10) 0.032(9) -0.003(9) -0.002(7) 0.000(8)
C33A 0.022(18) 0.036(11) 0.04(2) 0.002(14) -0.002(18) 0.008(12)
C32A 0.024(17) 0.04(2) 0.036(11) 0.008(13) -0.004(12) -0.012(18)
C31A 0.015(9) 0.047(9) 0.025(8) -0.003(7) -0.008(9) -0.008(8)
C53A 0.039(10) 0.034(6) 0.024(9) 0.000(8) 0.003(8) -0.006(8)
C54A 0.037(10) 0.037(7) 0.028(7) 0.000(8) 0.001(8) -0.007(8)
C55A 0.035(8) 0.033(8) 0.034(7) 0.002(8) 0.003(7) -0.006(6)
C51A 0.033(7) 0.034(6) 0.029(6) 0.003(5) 0.006(6) -0.002(6)
C52A 0.037(7) 0.033(5) 0.025(7) 0.002(7) 0.005(7) 0.000(6)
C65A 0.024(7) 0.033(5) 0.028(7) 0.003(7) 0.001(6) -0.002(7)
C64A 0.028(9) 0.034(6) 0.027(8) 0.003(7) -0.002(8) -0.004(7)
C62A 0.028(9) 0.035(8) 0.027(8) 0.004(7) 0.001(8) -0.002(8)
C63A 0.028(8) 0.034(8) 0.027(8) 0.003(8) 0.002(7) -0.002(6)
C61A 0.025(8) 0.033(6) 0.029(6) 0.000(6) -0.001(6) -0.001(6)
Sb1 0.0260(6) 0.0397(6) 0.0361(6) 0.0004(5) 0.0054(4) 0.0003(4)
Cl12 0.032(2) 0.045(2) 0.086(3) -0.007(2) 0.004(2) 0.0044(17)
Cl11 0.038(2) 0.045(2) 0.047(2) -0.0054(18) 0.0139(18) -0.0079(17)
Cl16 0.054(3) 0.091(3) 0.037(2) 0.002(2) 0.0102(19) -0.020(2)
Cl15 0.073(3) 0.061(3) 0.038(2) -0.0070(19) 0.009(2) -0.011(2)
Cl14 0.031(2) 0.054(2) 0.083(3) 0.009(2) 0.004(2) 0.0069(17)
Cl13 0.041(2) 0.040(2) 0.075(3) 0.001(2) 0.012(2) -0.0023(17)
C1S 0.06(2) 0.08(2) 0.151(19) 0.00(2) 0.024(18) 0.006(19)
Cl2S 0.103(10) 0.073(7) 0.149(13) -0.003(8) 0.045(9) -0.018(7)
Cl1S 0.120(17) 0.138(19) 0.20(2) 0.014(16) -0.028(16) -0.042(14)

loop_
_atom_type_symbol
_atom_type_description
_atom_type_scat_dispersion_real
_atom_type_scat_dispersion_imag
_atom_type_scat_source
C C 0.0033 0.0016 'International Tables Vol C Tables 4.2.6.8 and 6.1.1.4'
H H 0.0000 0.0000 'International Tables Vol C Tables 4.2.6.8 and 6.1.1.4'
P P 0.1023 0.0942 'International Tables Vol C Tables 4.2.6.8 and 6.1.1.4'
Cl Cl 0.1484 0.1585 'International Tables Vol C Tables 4.2.6.8 and 6.1.1.4'
Fe Fe 0.3463 0.8444 'International Tables Vol C Tables 4.2.6.8 and 6.1.1.4'
Pd Pd -0.9988 1.0072 'International Tables Vol C Tables 4.2.6.8 and 6.1.1.4'
Sb Sb -0.5866 1.5461 'International Tables Vol C Tables 4.2.6.8 and 6.1.1.4'

loop_
_geom_angle_atom_site_label_1
_geom_angle_atom_site_label_2
_geom_angle_atom_site_label_3
_geom_angle
C63 Fe1 C65 65.9(9)
C63 Fe1 C62 38.8(8)
C65 Fe1 C62 66.8(8)
C63 Fe1 C52 132.3(10)
C65 Fe1 C52 155.5(9)
C62 Fe1 C52 115.3(10)
C63 Fe1 C55 127.2(10)
C65 Fe1 C55 118.8(10)
C62 Fe1 C55 163.9(10)
C52 Fe1 C55 66.5(9)
C63 Fe1 C64 38.9(7)
C65 Fe1 C64 39.1(8)
C62 Fe1 C64 65.5(9)
C52 Fe1 C64 165.4(10)
C55 Fe1 C64 108.5(10)
C63 Fe1 C54 96.1(10)
C65 Fe1 C54 134.1(9)
C62 Fe1 C54 124.9(10)
C52 Fe1 C54 66.7(9)
C55 Fe1 C54 39.7(8)
C64 Fe1 C54 100.4(10)
C63 Fe1 C53 99.4(10)
C65 Fe1 C53 164.7(9)
C62 Fe1 C53 104.7(10)
C52 Fe1 C53 39.1(8)
C55 Fe1 C53 65.9(9)
C64 Fe1 C53 126.4(9)
C54 Fe1 C53 39.6(7)
C63 Fe1 C61 66.9(9)
C65 Fe1 C61 40.9(7)
C62 Fe1 C61 40.3(8)
C52 Fe1 C61 123.8(9)
C55 Fe1 C61 153.4(10)
C64 Fe1 C61 67.1(9)
C54 Fe1 C61 163.0(9)
C53 Fe1 C61 138.9(9)
C63 Fe1 C51 162.9(10)
C65 Fe1 C51 125.9(10)
C62 Fe1 C51 152.6(10)
C52 Fe1 C51 42.0(8)
C55 Fe1 C51 38.3(8)
C64 Fe1 C51 140.9(11)
C54 Fe1 C51 66.8(8)
C53 Fe1 C51 67.5(8)
C61 Fe1 C51 130.2(9)
C63 Fe1 Pd1 132.1(8)
C65 Fe1 Pd1 79.5(7)
C62 Fe1 Pd1 98.0(6)
C52 Fe1 Pd1 76.0(6)
C55 Fe1 Pd1 97.9(7)
C64 Fe1 Pd1 118.5(8)
C54 Fe1 Pd1 131.7(7)
C53 Fe1 Pd1 115.0(6)
C61 Fe1 Pd1 65.2(6)
C51 Fe1 Pd1 65.0(6)
P2 Pd1 P1 162.5(4)
P2 Pd1 Cl1 98.6(3)
P1 Pd1 Cl1 98.7(3)
P2 Pd1 Fe1 81.4(3)
P1 Pd1 Fe1 81.3(3)
Cl1 Pd1 Fe1 179.0(2)
C61 P2 C40 107.0(10)
C61 P2 C30 110.3(9)
C40 P2 C30 114.9(7)
C61 P2 Pd1 87.8(7)
C40 P2 Pd1 119.4(6)
C30 P2 Pd1 113.4(6)
C51 P1 C20 111.5(12)
C51 P1 C10 106.8(10)
C20 P1 C10 114.1(8)
C51 P1 Pd1 87.1(8)
C20 P1 Pd1 111.7(6)
C10 P1 Pd1 121.9(6)
C12 C10 C11 108.1(14)
C12 C10 C13 110.5(14)
C11 C10 C13 110.2(14)
C12 C10 P1 108.0(10)
C11 C10 P1 110.6(11)
C13 C10 P1 109.3(11)
C22 C20 C23 110.8(14)
C22 C20 C21 109.7(14)
C23 C20 C21 107.4(14)
C22 C20 P1 112.5(12)
C23 C20 P1 106.7(11)
C21 C20 P1 109.6(12)
C31 C30 C32 110.3(13)
C31 C30 C33 111.1(13)
C32 C30 C33 107.6(12)
C31 C30 P2 112.3(10)
C32 C30 P2 110.1(11)
C33 C30 P2 105.2(10)
C42 C40 C41 107.1(14)
C42 C40 C43 109.0(14)
C41 C40 C43 109.4(14)
C42 C40 P2 110.5(11)
C41 C40 P2 110.5(11)
C43 C40 P2 110.3(11)
C55 C51 C52 103.9(17)
C55 C51 P1 134.1(19)
C52 C51 P1 121.7(17)
C55 C51 Fe1 69.1(13)
C52 C51 Fe1 66.6(11)
P1 C51 Fe1 123.0(12)
C53 C52 C51 108.4(17)
C53 C52 Fe1 72.0(11)
C51 C52 Fe1 71.4(11)
C52 C53 C54 108.6(18)
C52 C53 Fe1 68.9(12)
C54 C53 Fe1 70.0(12)
C55 C54 C53 106.7(18)
C55 C54 Fe1 69.7(13)
C53 C54 Fe1 70.4(11)
C51 C55 C54 112(2)
C51 C55 Fe1 72.6(12)
C54 C55 Fe1 70.6(13)
C62 C61 C65 102.8(16)
C62 C61 P2 131.4(15)
C65 C61 P2 125.4(16)
C62 C61 Fe1 67.9(13)
C65 C61 Fe1 67.2(11)
P2 C61 Fe1 122.5(11)
C63 C62 C61 109.8(17)
C63 C62 Fe1 70.0(12)
C61 C62 Fe1 71.8(12)
C62 C63 C64 110.1(19)
C62 C63 Fe1 71.2(12)
C64 C63 Fe1 72.5(14)
C63 C64 C65 107.4(17)
C63 C64 Fe1 68.7(13)
C65 C64 Fe1 68.8(12)
C64 C65 C61 109.7(17)
C64 C65 Fe1 72.1(13)
C61 C65 Fe1 71.9(11)
C65A Fe1A C52A 144.5(17)
C65A Fe1A C51A 113.1(18)
C52A Fe1A C51A 41.8(7)
C65A Fe1A C61A 41.9(7)
C52A Fe1A C61A 115.2(15)
C51A Fe1A C61A 112.9(17)
C65A Fe1A C64A 41.7(9)
C52A Fe1A C64A 173.8(17)
C51A Fe1A C64A 141(2)
C61A Fe1A C64A 69.6(10)
C65A Fe1A C53A 173.2(15)
C52A Fe1A C53A 41.3(7)
C51A Fe1A C53A 69.3(9)
C61A Fe1A C53A 144.0(16)
C64A Fe1A C53A 132.5(16)
C65A Fe1A C55A 109.3(17)
C52A Fe1A C55A 69.1(10)
C51A Fe1A C55A 40.8(8)
C61A Fe1A C55A 138.5(18)
C64A Fe1A C55A 110.3(18)
C53A Fe1A C55A 68.0(9)
C65A Fe1A C63A 69.1(9)
C52A Fe1A C63A 112.5(17)
C51A Fe1A C63A 140.1(17)
C61A Fe1A C63A 40.6(7)
C64A Fe1A C63A 68.1(11)
C53A Fe1A C63A 113.5(16)
C55A Fe1A C63A 178.3(18)
C65A Fe1A C62A 68.9(11)
C52A Fe1A C62A 136.3(19)
C51A Fe1A C62A 178.0(19)
C61A Fe1A C62A 68.2(11)
C64A Fe1A C62A 40.4(8)
C53A Fe1A C62A 108.7(16)
C55A Fe1A C62A 139.3(18)
C63A Fe1A C62A 39.8(8)
C65A Fe1A C54A 133.9(16)
C52A Fe1A C54A 68.6(9)
C51A Fe1A C54A 68.3(10)
C61A Fe1A C54A 175.8(17)
C64A Fe1A C54A 106.8(15)
C53A Fe1A C54A 40.1(6)
C55A Fe1A C54A 39.9(7)
C63A Fe1A C54A 140.8(17)
C62A Fe1A C54A 110.7(16)
Cl1A Pd1A P1A 146.6(7)
Cl1A Pd1A P2A 110.6(6)
P1A Pd1A P2A 102.6(8)
C61A P2A C30A 106.2(17)
C61A P2A C40A 105.1(17)
C30A P2A C40A 113.9(15)
C61A P2A Pd1A 121.6(14)
C30A P2A Pd1A 106.5(12)
C40A P2A Pd1A 103.9(13)
C51A P1A C20A 106(2)
C51A P1A C10A 105.3(18)
C20A P1A C10A 114.3(17)
C51A P1A Pd1A 125.0(16)
C20A P1A Pd1A 102.7(14)
C10A P1A Pd1A 104.3(12)
C12A C10A C11A 109.7(19)
C12A C10A C13A 109.6(19)
C11A C10A C13A 110.3(19)
C12A C10A P1A 110.0(16)
C11A C10A P1A 110.6(17)
C13A C10A P1A 106.6(15)
C22A C20A C21A 109.4(19)
C22A C20A C23A 109(2)
C21A C20A C23A 110(2)
C22A C20A P1A 109.9(18)
C21A C20A P1A 111.9(18)
C23A C20A P1A 106.1(17)
C42A C40A C41A 109(2)
C42A C40A C43A 111(2)
C41A C40A C43A 109.5(19)
C42A C40A P2A 111.6(17)
C41A C40A P2A 109.8(17)
C43A C40A P2A 106.2(16)
C32A C30A C31A 108.7(19)
C32A C30A C33A 110.4(19)
C31A C30A C33A 109.5(19)
C32A C30A P2A 111.6(16)
C31A C30A P2A 111.0(16)
C33A C30A P2A 105.8(16)
C52A C53A C54A 108.0
C52A C53A Fe1A 67.1(13)
C54A C53A Fe1A 71.9(15)
C55A C54A C53A 108.0
C55A C54A Fe1A 69.0(15)
C53A C54A Fe1A 68.0(15)
C51A C55A C54A 108.0
C51A C55A Fe1A 67.0(13)
C54A C55A Fe1A 71.0(13)
C55A C51A C52A 108.0
C55A C51A P1A 130(3)
C52A C51A P1A 122(3)
C55A C51A Fe1A 72.2(15)
C52A C51A Fe1A 68.5(16)
P1A C51A Fe1A 125(2)
C53A C52A C51A 108.0
C53A C52A Fe1A 71.6(13)
C51A C52A Fe1A 69.7(16)
C61A C65A C64A 108.0
C61A C65A Fe1A 70.5(17)
C64A C65A Fe1A 71.2(15)
C62A C64A C65A 108.0
C62A C64A Fe1A 72.5(18)
C65A C64A Fe1A 67.1(14)
C64A C62A C63A 108.0
C64A C62A Fe1A 67.2(18)
C63A C62A Fe1A 69.7(15)
C62A C63A C61A 108.0
C62A C63A Fe1A 70.5(15)
C61A C63A Fe1A 66.8(14)
C65A C61A C63A 108.0
C65A C61A P2A 120(2)
C63A C61A P2A 132(2)
C65A C61A Fe1A 67.6(19)
C63A C61A Fe1A 72.6(17)
P2A C61A Fe1A 127(2)
Cl13 Sb1 Cl12 89.41(14)
Cl13 Sb1 Cl15 90.40(14)
Cl12 Sb1 Cl15 90.28(15)
Cl13 Sb1 Cl16 89.42(14)
Cl12 Sb1 Cl16 89.25(16)
Cl15 Sb1 Cl16 179.50(15)
Cl13 Sb1 Cl11 178.29(14)
Cl12 Sb1 Cl11 90.94(14)
Cl15 Sb1 Cl11 91.28(13)
Cl16 Sb1 Cl11 88.91(13)
Cl13 Sb1 Cl14 90.17(14)
Cl12 Sb1 Cl14 179.22(16)
Cl15 Sb1 Cl14 90.37(15)
Cl16 Sb1 Cl14 90.09(15)
Cl11 Sb1 Cl14 89.47(14)
Cl1S C1S Cl2S 122(4)

loop_
_geom_bond_atom_site_label_1
_geom_bond_atom_site_label_2
_geom_bond_distance
Fe1 C63 2.08(2)
Fe1 C65 2.09(2)
Fe1 C62 2.10(3)
Fe1 C52 2.10(2)
Fe1 C55 2.12(3)
Fe1 C64 2.13(3)
Fe1 C54 2.13(2)
Fe1 C53 2.14(2)
Fe1 C61 2.15(2)
Fe1 C51 2.17(2)
Fe1 Pd1 2.977(8)
Pd1 P2 2.280(7)
Pd1 P1 2.309(7)
Pd1 Cl1 2.337(7)
P2 C61 1.80(2)
P2 C40 1.895(12)
P2 C30 1.902(13)
P1 C51 1.79(2)
P1 C20 1.899(13)
P1 C10 1.906(13)
C10 C12 1.535(16)
C10 C11 1.553(17)
C10 C13 1.555(16)
C20 C22 1.531(16)
C20 C23 1.553(15)
C20 C21 1.560(17)
C30 C31 1.545(16)
C30 C32 1.548(15)
C30 C33 1.567(15)
C40 C42 1.529(16)
C40 C41 1.551(17)
C40 C43 1.555(16)
C51 C55 1.41(3)
C51 C52 1.53(3)
C52 C53 1.42(3)
C53 C54 1.45(3)
C54 C55 1.44(3)
C61 C62 1.46(3)
C61 C65 1.48(2)
C62 C63 1.39(3)
C63 C64 1.40(3)
C64 C65 1.41(3)
Fe1A C65A 1.97(4)
Fe1A C52A 1.98(4)
Fe1A C51A 2.00(4)
Fe1A C61A 2.00(3)
Fe1A C64A 2.02(5)
Fe1A C53A 2.04(4)
Fe1A C55A 2.07(4)
Fe1A C63A 2.08(5)
Fe1A C62A 2.09(4)
Fe1A C54A 2.09(4)
Pd1A Cl1A 2.281(14)
Pd1A P1A 2.30(2)
Pd1A P2A 2.33(2)
P2A C61A 1.89(3)
P2A C30A 1.906(16)
P2A C40A 1.913(16)
P1A C51A 1.88(3)
P1A C20A 1.908(16)
P1A C10A 1.911(16)
C10A C12A 1.537(19)
C10A C11A 1.548(19)
C10A C13A 1.554(18)
C20A C22A 1.537(19)
C20A C21A 1.548(19)
C20A C23A 1.559(18)
C40A C42A 1.528(18)
C40A C41A 1.554(19)
C40A C43A 1.555(18)
C30A C32A 1.538(18)
C30A C31A 1.553(19)
C30A C33A 1.562(18)
C53A C52A 1.4200
C53A C54A 1.4200
C54A C55A 1.4200
C55A C51A 1.4200
C51A C52A 1.4200
C65A C61A 1.4200
C65A C64A 1.4200
C64A C62A 1.4200
C62A C63A 1.4200
C63A C61A 1.4200
Sb1 Cl13 2.362(4)
Sb1 Cl12 2.375(4)
Sb1 Cl15 2.379(5)
Sb1 Cl16 2.390(5)
Sb1 Cl11 2.391(4)
Sb1 Cl14 2.395(4)
C1S Cl1S 1.67(3)
C1S Cl2S 1.68(3)
